data_7114684
loop_
_publ_author_name
'Stradiotto, Mark'
'Fujdala, Kyle L.'
'Tilley, T. Don'

_publ_section_title
;
 Iridium(iii) complexes of the new tridentate bis(8-quinolyl)silyl
 (&#x2018;NSiN&#x2019;) ligand
;
_journal_issue 13
_journal_name_full 'Chemical Communications'
_journal_page_first 1200
_journal_paper_doi 10.1039/b102821a
_journal_year 2001
_chemical_formula_sum 'C37 H31 Cl Ir N2 P Si'
_chemical_formula_weight 790.35
_chemical_name_systematic
;
?
;
_space_group_IT_number 14
_symmetry_cell_setting monoclinic
_symmetry_space_group_name_Hall '-P 2ybc'
_symmetry_space_group_name_H-M 'P 1 21/c 1'
_atom_sites_solution_hydrogens geom
_atom_sites_solution_primary direct
_atom_sites_solution_secondary difmap
_audit_creation_method SHELXL
_cell_angle_alpha 90.00
_cell_angle_beta 104.309(2)
_cell_angle_gamma 90.00
_cell_formula_units_Z 4
_cell_length_a 10.1170(4)
_cell_length_b 18.0800(6)
_cell_length_c 17.9962(4)
_cell_measurement_temperature 149(2)
_cell_volume 3189.66(18)
_computing_structure_refinement 'SHELXL-93 (Sheldrick, 1993)'
_computing_structure_solution 'SHELXS-86 (Sheldrick, 1990)'
_diffrn_ambient_temperature 149(2)
_diffrn_radiation_monochromator graphite
_diffrn_radiation_source 'fine-focus sealed tube'
_diffrn_radiation_type MoK\a
_diffrn_radiation_wavelength 0.71073
_diffrn_reflns_av_R_equivalents 0.0555
_diffrn_reflns_av_sigmaI/netI 0.0667
_diffrn_reflns_limit_h_max 5
_diffrn_reflns_limit_h_min -11
_diffrn_reflns_limit_k_max 19
_diffrn_reflns_limit_k_min -20
_diffrn_reflns_limit_l_max 20
_diffrn_reflns_limit_l_min -17
_diffrn_reflns_number 13893
_diffrn_reflns_theta_max 24.66
_diffrn_reflns_theta_min 1.62
_exptl_absorpt_coefficient_mu 4.387
_exptl_absorpt_correction_T_max 0.715
_exptl_absorpt_correction_T_min 0.551
_exptl_absorpt_correction_type SADABS
_exptl_crystal_colour yellow
_exptl_crystal_density_diffrn 1.646
_exptl_crystal_description irregular
_exptl_crystal_F_000 1560
_exptl_crystal_size_max 0.12
_exptl_crystal_size_mid 0.10
_exptl_crystal_size_min 0.08
_refine_diff_density_max 1.040
_refine_diff_density_min -2.511
_refine_diff_density_rms 0.176
_refine_ls_extinction_method none
_refine_ls_goodness_of_fit_all 1.053
_refine_ls_goodness_of_fit_obs 1.129
_refine_ls_matrix_type full
_refine_ls_number_parameters 405
_refine_ls_number_reflns 4564
_refine_ls_number_restraints 0
_refine_ls_restrained_S_all 1.089
_refine_ls_restrained_S_obs 1.129
_refine_ls_R_factor_all 0.0704
_refine_ls_R_factor_obs 0.0445
_refine_ls_shift/esd_max -0.001
_refine_ls_shift/esd_mean 0.000
_refine_ls_structure_factor_coef Fsqd
_refine_ls_weighting_details 'w=1/[\s^2^(Fo^2^)+(0.0663P)^2^+0.0000P] where P=(Fo^2^+2Fc^2^)/3'
_refine_ls_weighting_scheme calc
_refine_ls_wR_factor_all 0.1217
_refine_ls_wR_factor_obs 0.1050
_reflns_number_observed 3575
_reflns_number_total 5222
_reflns_observed_criterion >2sigma(I)
_cod_data_source_file b102821a.txt
_cod_data_source_block Compound_3
_cod_depositor_comments
;
The following automatic conversions were performed:

'_refine_ls_weighting_scheme' value 'calc
w=1/[\s^2^(Fo^2^)+(0.0663P)^2^+0.0000P] where P=(Fo^2^+2Fc^2^)/3' was
changed to 'calc'. New tag '_refine_ls_weighting_details' was
created. The value of the new tag was set to
'w=1/[\s^2^(Fo^2^)+(0.0663P)^2^+0.0000P] where P=(Fo^2^+2Fc^2^)/3'.

Automatic conversion script
Id: cif_fix_values 3143 2015-03-26 13:38:13Z robertas 
;
_cod_original_cell_volume 3189.7(2)
_cod_original_sg_symbol_H-M P21/c
_cod_database_code 7114684

loop_
_symmetry_equiv_pos_as_xyz
'x, y, z'
'-x, y+1/2, -z+1/2'
'-x, -y, -z'
'x, -y-1/2, z-1/2'

loop_
_atom_site_aniso_label
_atom_site_aniso_U_11
_atom_site_aniso_U_22
_atom_site_aniso_U_33
_atom_site_aniso_U_23
_atom_site_aniso_U_13
_atom_site_aniso_U_12
Ir1 0.0249(2) 0.0229(2) 0.0096(2) -0.0008(2) 0.00522(14) -0.0008(2)
Cl1 0.0400(14) 0.0233(12) 0.0191(12) -0.0036(9) 0.0072(10) -0.0028(10)
Si1 0.0254(14) 0.0231(14) 0.0099(12) 0.0025(10) 0.0046(11) -0.0022(11)
P1 0.029(2) 0.028(2) 0.0156(14) -0.0007(11) 0.0058(11) 0.0002(13)
N1 0.034(4) 0.031(4) 0.022(4) -0.009(3) 0.007(3) -0.001(4)
N11 0.038(4) 0.026(4) 0.015(4) -0.003(3) 0.003(3) 0.004(3)
C1 0.045(7) 0.044(7) 0.030(7) -0.009(5) 0.015(6) 0.001(5)
C2 0.058(7) 0.041(6) 0.023(5) -0.001(4) 0.017(5) 0.003(5)
C3 0.038(6) 0.046(6) 0.038(6) -0.010(5) 0.006(5) -0.004(5)
C4A 0.028(5) 0.044(6) 0.010(4) 0.001(4) 0.009(4) 0.007(4)
C4 0.035(5) 0.050(6) 0.024(5) -0.006(4) 0.009(4) 0.003(5)
C5 0.031(5) 0.050(6) 0.014(5) 0.002(4) 0.006(4) 0.009(4)
C6 0.042(6) 0.050(6) 0.028(6) 0.014(5) 0.017(5) 0.014(5)
C7 0.048(6) 0.043(6) 0.025(5) 0.008(4) 0.015(5) -0.004(5)
C8 0.023(5) 0.053(6) 0.016(5) -0.003(4) 0.006(4) 0.001(4)
C8A 0.032(5) 0.042(5) 0.008(4) 0.000(4) 0.015(4) 0.008(4)
C12 0.057(7) 0.026(5) 0.030(6) -0.002(4) 0.009(5) -0.006(4)
C13 0.048(6) 0.042(6) 0.052(7) 0.014(5) 0.026(5) -0.009(5)
C14A 0.026(5) 0.043(5) 0.021(5) 0.001(4) 0.014(4) 0.005(4)
C14 0.047(6) 0.052(6) 0.028(5) 0.013(5) 0.021(5) 0.001(5)
C15 0.059(7) 0.051(6) 0.012(5) -0.002(4) 0.014(4) 0.007(5)
C16 0.057(7) 0.044(6) 0.025(5) -0.010(4) 0.015(5) 0.000(5)
C17 0.044(6) 0.028(5) 0.037(6) 0.001(4) 0.013(5) -0.003(4)
C18A 0.029(5) 0.031(5) 0.014(4) -0.001(4) 0.004(4) 0.003(4)
C18 0.021(5) 0.037(5) 0.015(4) 0.011(4) 0.005(3) 0.004(4)
C21 0.030(5) 0.057(7) 0.016(5) 0.001(4) 0.001(4) 0.005(4)
C22 0.043(6) 0.043(6) 0.036(6) -0.007(4) 0.005(5) 0.007(5)
C23 0.047(6) 0.047(6) 0.038(6) 0.011(5) -0.002(5) -0.008(5)
C24 0.045(6) 0.055(7) 0.028(6) 0.005(5) 0.013(5) -0.002(5)
C25 0.038(6) 0.059(7) 0.018(5) -0.001(4) 0.008(4) 0.005(5)
C26 0.028(5) 0.053(6) 0.025(5) 0.002(4) 0.002(4) 0.013(4)
C31 0.035(6) 0.039(5) 0.033(6) 0.002(4) 0.021(5) 0.014(4)
C32 0.058(7) 0.046(6) 0.041(6) -0.006(5) 0.032(5) 0.001(5)
C33 0.064(8) 0.039(6) 0.049(7) -0.006(5) 0.042(6) 0.001(5)
C34 0.043(7) 0.044(7) 0.118(12) -0.001(7) 0.036(7) 0.003(5)
C35 0.055(7) 0.043(6) 0.053(7) -0.003(5) -0.001(6) 0.001(5)
C36 0.048(6) 0.052(7) 0.039(6) 0.017(5) 0.006(5) 0.002(5)
C41 0.048(6) 0.048(6) 0.035(6) -0.006(5) 0.019(5) 0.003(5)
C42 0.046(6) 0.053(6) 0.031(6) -0.004(5) 0.019(5) -0.006(5)
C43 0.075(8) 0.045(6) 0.043(7) -0.012(5) 0.040(6) -0.003(6)
C44 0.080(9) 0.056(7) 0.087(10) -0.017(7) 0.061(8) -0.001(7)
C45 0.054(7) 0.070(8) 0.080(10) -0.022(7) 0.028(7) 0.020(6)
C46 0.037(6) 0.059(7) 0.057(7) -0.005(5) 0.021(5) 0.008(5)

loop_
_atom_site_label
_atom_site_type_symbol
_atom_site_fract_x
_atom_site_fract_y
_atom_site_fract_z
_atom_site_U_iso_or_equiv
_atom_site_thermal_displace_type
_atom_site_occupancy
_atom_site_calc_flag
_atom_site_refinement_flags
_atom_site_disorder_group
Ir1 Ir 0.29574(4) 0.24024(2) 0.39117(2) 0.0190(2) Uani 0.9100(13) d P 1
Cl1 Cl 0.2486(2) 0.10252(12) 0.36444(12) 0.0274(5) Uani 0.9100(13) d P 1
Si1 Si 0.3068(2) 0.36371(13) 0.41722(13) 0.0194(6) Uani 0.9100(13) d P 1
P1 P 0.5114(3) 0.2116(2) 0.44905(13) 0.0241(6) Uani 0.9100(13) d P 1
N1 N 0.0901(7) 0.2687(4) 0.3285(4) 0.029(2) Uani 1 d . 1
N11 N 0.2082(7) 0.2331(3) 0.4935(4) 0.027(2) Uani 1 d . 1
C1 C 0.4418(12) 0.4358(6) 0.4188(7) 0.038(3) Uani 1 d . 1
H1A H 0.4643(12) 0.4370(6) 0.3688(7) 0.058 Uiso 1 calc R 1
H1B H 0.5238(12) 0.4236(6) 0.4588(7) 0.058 Uiso 1 calc R 1
H1C H 0.4077(12) 0.4844(6) 0.4295(7) 0.058 Uiso 1 calc R 1
C2 C -0.0041(10) 0.2161(5) 0.3018(5) 0.039(2) Uani 1 d . 1
H2A H 0.0175(10) 0.1664(5) 0.3172(5) 0.047 Uiso 1 calc R 1
C3 C -0.1335(10) 0.2308(5) 0.2521(6) 0.042(2) Uani 1 d . 1
H3A H -0.1993(10) 0.1927(5) 0.2372(6) 0.050 Uiso 1 calc R 1
C4A C -0.0667(8) 0.3598(5) 0.2556(4) 0.027(2) Uani 1 d . 1
C4 C -0.1610(9) 0.3028(5) 0.2260(5) 0.036(2) Uani 1 d . 1
H4A H -0.2427(9) 0.3137(5) 0.1884(5) 0.043 Uiso 1 calc R 1
C5 C -0.0943(9) 0.4348(5) 0.2355(5) 0.031(2) Uani 1 d . 1
H5A H -0.1746(9) 0.4481(5) 0.1981(5) 0.038 Uiso 1 calc R 1
C6 C -0.0047(9) 0.4874(5) 0.2704(5) 0.039(2) Uani 1 d . 1
H6A H -0.0245(9) 0.5378(5) 0.2573(5) 0.046 Uiso 1 calc R 1
C7 C 0.1167(10) 0.4698(5) 0.3252(5) 0.038(2) Uani 1 d . 1
H7A H 0.1765(10) 0.5080(5) 0.3493(5) 0.045 Uiso 1 calc R 1
C8 C 0.1485(8) 0.3961(5) 0.3440(5) 0.031(2) Uani 1 d . 1
C8A C 0.0556(8) 0.3401(5) 0.3087(4) 0.025(2) Uani 1 d . 1
C12 C 0.1639(9) 0.1705(5) 0.5162(5) 0.038(2) Uani 1 d . 1
H12A H 0.1607(9) 0.1279(5) 0.4849(5) 0.046 Uiso 1 calc R 1
C13 C 0.1217(10) 0.1640(5) 0.5836(6) 0.045(3) Uani 1 d . 1
H13A H 0.0862(10) 0.1185(5) 0.5967(6) 0.054 Uiso 1 calc R 1
C14A C 0.1813(8) 0.2918(5) 0.6104(5) 0.029(2) Uani 1 d . 1
C14 C 0.1318(9) 0.2244(5) 0.6317(5) 0.040(2) Uani 1 d . 1
H14A H 0.1055(9) 0.2205(5) 0.6787(5) 0.048 Uiso 1 calc R 1
C15 C 0.2007(10) 0.3550(5) 0.6571(5) 0.039(2) Uani 1 d . 1
H15A H 0.1797(10) 0.3523(5) 0.7057(5) 0.047 Uiso 1 calc R 1
C16 C 0.2471(10) 0.4183(5) 0.6364(5) 0.041(2) Uani 1 d . 1
H16A H 0.2584(10) 0.4601(5) 0.6694(5) 0.049 Uiso 1 calc R 1
C17 C 0.2798(9) 0.4230(5) 0.5642(5) 0.036(2) Uani 1 d . 1
H17A H 0.3121(9) 0.4687(5) 0.5497(5) 0.043 Uiso 1 calc R 1
C18A C 0.2156(8) 0.2959(4) 0.5383(4) 0.025(2) Uani 1 d . 1
C18 C 0.2664(8) 0.3629(4) 0.5134(4) 0.024(2) Uani 1 d . 1
C21 C 0.5233(8) 0.1710(5) 0.5434(5) 0.035(2) Uani 1 d . 1
C22 C 0.5354(9) 0.0961(5) 0.5562(5) 0.041(2) Uani 1 d . 1
H22A H 0.5525(9) 0.0647(5) 0.5172(5) 0.050 Uiso 1 calc R 1
C23 C 0.5233(10) 0.0647(5) 0.6257(5) 0.046(3) Uani 1 d . 1
H23A H 0.5347(10) 0.0130(5) 0.6345(5) 0.055 Uiso 1 calc R 1
C24 C 0.4943(9) 0.1108(5) 0.6809(5) 0.042(2) Uani 1 d . 1
H24A H 0.4834(9) 0.0900(5) 0.7275(5) 0.051 Uiso 1 calc R 1
C25 C 0.4809(9) 0.1857(5) 0.6701(5) 0.038(2) Uani 1 d . 1
H25A H 0.4609(9) 0.2162(5) 0.7090(5) 0.046 Uiso 1 calc R 1
C26 C 0.4968(8) 0.2176(5) 0.6012(5) 0.036(2) Uani 1 d . 1
H26A H 0.4899(8) 0.2697(5) 0.5938(5) 0.044 Uiso 1 calc R 1
C31 C 0.6464(9) 0.2837(5) 0.4670(5) 0.033(2) Uani 1 d . 1
C32 C 0.6723(10) 0.3185(5) 0.4019(6) 0.045(3) Uani 1 d . 1
H32A H 0.6173(10) 0.3074(5) 0.3523(6) 0.054 Uiso 1 calc R 1
C33 C 0.7776(10) 0.3689(5) 0.4104(6) 0.046(3) Uani 1 d . 1
H33A H 0.7941(10) 0.3921(5) 0.3662(6) 0.055 Uiso 1 calc R 1
C34 C 0.8607(11) 0.3864(6) 0.4827(8) 0.065(4) Uani 1 d . 1
H34A H 0.9341(11) 0.4204(6) 0.4877(8) 0.078 Uiso 1 calc R 1
C35 C 0.8339(11) 0.3534(6) 0.5469(6) 0.053(3) Uani 1 d . 1
H35A H 0.8862(11) 0.3661(6) 0.5968(6) 0.063 Uiso 1 calc R 1
C36 C 0.7306(10) 0.3019(6) 0.5378(6) 0.047(3) Uani 1 d . 1
H36A H 0.7164(10) 0.2778(6) 0.5821(6) 0.056 Uiso 1 calc R 1
C41 C 0.6014(10) 0.1471(5) 0.3990(5) 0.042(2) Uani 1 d . 1
C42 C 0.5451(10) 0.1291(5) 0.3231(5) 0.042(2) Uani 1 d . 1
H42A H 0.4586(10) 0.1479(5) 0.2968(5) 0.050 Uiso 1 calc R 1
C43 C 0.6196(12) 0.0817(5) 0.2852(6) 0.050(3) Uani 1 d . 1
H43A H 0.5836(12) 0.0694(5) 0.2328(6) 0.060 Uiso 1 calc R 1
C44 C 0.7398(13) 0.0542(6) 0.3232(8) 0.067(4) Uani 1 d . 1
H44A H 0.7860(13) 0.0209(6) 0.2975(8) 0.081 Uiso 1 calc R 1
C45 C 0.7996(11) 0.0727(6) 0.3988(7) 0.066(3) Uani 1 d . 1
H45A H 0.8869(11) 0.0538(6) 0.4238(7) 0.079 Uiso 1 calc R 1
C46 C 0.7296(10) 0.1195(6) 0.4377(6) 0.050(3) Uani 1 d . 1
H46A H 0.7684(10) 0.1324(6) 0.4897(6) 0.059 Uiso 1 calc R 1
Ir2 Ir 0.3407(3) 0.3140(2) 0.3952(2) 0.0182(14) Uiso 0.0900(13) d P 2
Cl2 Cl 0.4593(38) 0.4362(19) 0.3913(18) 0.030(9) Uiso 0.0900(13) d P 2
Si2 Si 0.2026(24) 0.2147(11) 0.3929(12) 0.009(5) Uiso 0.0900(13) d P 2
P2 P 0.5333(27) 0.2511(16) 0.4493(14) 0.018(7) Uiso 0.0900(13) d P 2

loop_
_atom_type_symbol
_atom_type_description
_atom_type_scat_dispersion_real
_atom_type_scat_dispersion_imag
_atom_type_scat_source
C C 0.0033 0.0016 'International Tables Vol C Tables 4.2.6.8 and 6.1.1.4'
H H 0.0000 0.0000 'International Tables Vol C Tables 4.2.6.8 and 6.1.1.4'
N N 0.0061 0.0033 'International Tables Vol C Tables 4.2.6.8 and 6.1.1.4'
Si Si 0.0817 0.0704 'International Tables Vol C Tables 4.2.6.8 and 6.1.1.4'
P P 0.1023 0.0942 'International Tables Vol C Tables 4.2.6.8 and 6.1.1.4'
Cl Cl 0.1484 0.1585 'International Tables Vol C Tables 4.2.6.8 and 6.1.1.4'
Ir Ir -1.4442 7.9887 'International Tables Vol C Tables 4.2.6.8 and 6.1.1.4'

loop_
_geom_angle_atom_site_label_1
_geom_angle_atom_site_label_2
_geom_angle_atom_site_label_3
_geom_angle
N1 Ir1 P1 176.5(2)
N1 Ir1 N11 85.3(2)
P1 Ir1 N11 98.2(2)
N1 Ir1 Si1 82.3(2)
P1 Ir1 Si1 97.95(10)
N11 Ir1 Si1 84.1(2)
N1 Ir1 Cl1 91.3(2)
P1 Ir1 Cl1 88.72(10)
N11 Ir1 Cl1 90.3(2)
Si1 Ir1 Cl1 171.80(8)
C18 Si1 C1 108.4(4)
C18 Si1 C8 107.7(4)
C1 Si1 C8 106.3(5)
C18 Si1 Ir1 99.9(3)
C1 Si1 Ir1 132.8(4)
C8 Si1 Ir1 99.7(3)
C21 P1 C41 105.8(4)
C21 P1 C31 104.1(4)
C41 P1 C31 95.6(4)
C21 P1 Ir1 111.0(3)
C41 P1 Ir1 117.5(3)
C31 P1 Ir1 120.7(3)
C2 N1 C8A 117.5(8)
C2 N1 Ir1 121.4(6)
C8A N1 Ir1 120.8(5)
C12 N11 C18A 119.8(7)
C12 N11 Ir1 122.6(6)
C18A N11 Ir1 117.2(5)
N1 C2 C3 123.6(9)
C4 C3 C2 117.9(9)
C8A C4A C5 120.0(8)
C8A C4A C4 117.9(8)
C5 C4A C4 122.0(8)
C3 C4 C4A 119.6(8)
C6 C5 C4A 119.2(8)
C5 C6 C7 122.2(9)
C8 C7 C6 119.6(9)
C7 C8 C8A 119.0(8)
C7 C8 Si1 124.6(7)
C8A C8 Si1 116.3(6)
N1 C8A C4A 122.9(8)
N1 C8A C8 117.4(7)
C4A C8A C8 119.8(8)
N11 C12 C13 123.0(8)
C14 C13 C12 119.3(8)
C15 C14A C14 123.3(8)
C15 C14A C18A 118.3(8)
C14 C14A C18A 118.4(8)
C13 C14 C14A 119.5(8)
C16 C15 C14A 122.8(8)
C15 C16 C17 119.2(8)
C18 C17 C16 122.9(8)
N11 C18A C14A 119.9(7)
N11 C18A C18 118.9(7)
C14A C18A C18 121.1(7)
C17 C18 C18A 115.8(7)
C17 C18 Si1 125.9(6)
C18A C18 Si1 118.3(6)
C22 C21 C26 119.3(8)
C22 C21 P1 122.3(7)
C26 C21 P1 117.5(7)
C21 C22 C23 121.5(9)
C24 C23 C22 118.5(9)
C25 C24 C23 121.7(9)
C24 C25 C26 120.0(9)
C25 C26 C21 119.0(9)
C36 C31 C32 117.3(9)
C36 C31 P1 125.8(7)
C32 C31 P1 116.6(7)
C33 C32 C31 120.0(10)
C32 C33 C34 121.4(10)
C35 C34 C33 118.8(10)
C36 C35 C34 119.4(10)
C35 C36 C31 123.1(9)
C42 C41 C46 120.6(9)
C42 C41 P1 119.9(7)
C46 C41 P1 119.4(7)
C41 C42 C43 118.6(9)
C44 C43 C42 120.2(10)
C43 C44 C45 122.3(10)
C44 C45 C46 119.0(11)
C45 C46 C41 119.2(10)
P2 Ir2 Si2 94.1(9)
P2 Ir2 Cl2 95.0(12)
Si2 Ir2 Cl2 170.8(10)

loop_
_geom_bond_atom_site_label_1
_geom_bond_atom_site_label_2
_geom_bond_distance
Ir1 N1 2.169(7)
Ir1 P1 2.234(3)
Ir1 N11 2.235(7)
Ir1 Si1 2.278(2)
Ir1 Cl1 2.558(2)
Si1 C18 1.874(8)
Si1 C1 1.884(11)
Si1 C8 1.898(8)
P1 C21 1.827(9)
P1 C41 1.844(9)
P1 C31 1.857(10)
N1 C2 1.348(11)
N1 C8A 1.363(10)
N11 C12 1.319(10)
N11 C18A 1.384(10)
C2 C3 1.416(13)
C3 C4 1.389(13)
C4A C8A 1.409(11)
C4A C5 1.412(11)
C4A C4 1.417(12)
C5 C6 1.355(12)
C6 C7 1.409(12)
C7 C8 1.393(12)
C8 C8A 1.420(11)
C12 C13 1.388(12)
C13 C14 1.380(13)
C14A C15 1.403(12)
C14A C14 1.405(12)
C14A C18A 1.426(11)
C15 C16 1.325(12)
C16 C17 1.420(12)
C17 C18 1.405(11)
C18A C18 1.431(11)
C21 C22 1.375(12)
C21 C26 1.415(12)
C22 C23 1.406(13)
C23 C24 1.384(13)
C24 C25 1.371(13)
C25 C26 1.413(12)
C31 C36 1.385(13)
C31 C32 1.410(12)
C32 C33 1.381(13)
C33 C34 1.400(15)
C34 C35 1.385(15)
C35 C36 1.379(13)
C41 C42 1.383(12)
C41 C46 1.404(13)
C42 C43 1.421(12)
C43 C44 1.334(15)
C44 C45 1.39(2)
C45 C46 1.396(13)
Ir2 P2 2.26(3)
Ir2 Si2 2.27(2)
Ir2 Cl2 2.52(4)
